data_2205042
loop_
_publ_author_name
'Genivaldo Julio Perp\'etuo'
'Jan Janczak'

_publ_section_title
;
 Melaminium benzoate dihydrate
;
_journal_issue 2
_journal_name_full 'Acta Crystallographica Section E'
_journal_page_first o287
_journal_page_last o289
_journal_paper_doi 10.1107/S1600536805000619
_journal_volume 61
_journal_year 2005
_chemical_formula_iupac 'C3 H7 N6 +, C7 H5 O2 -, 2H2 O'
_chemical_formula_moiety 'C3 H7 N6 +, C7 H5 O2 -, 2H2 O'
_chemical_formula_sum 'C10 H16 N6 O4'
_chemical_formula_weight 284.29
_chemical_name_systematic
;
Melaminium benzoate dihydrate
;
_space_group_IT_number 15
_symmetry_cell_setting monoclinic
_symmetry_space_group_name_Hall '-C 2yc'
_symmetry_space_group_name_H-M 'C 1 2/c 1'
_atom_sites_solution_hydrogens geom
_atom_sites_solution_primary direct
_atom_sites_solution_secondary difmap
_cell_angle_alpha 90.00
_cell_angle_beta 98.68(2)
_cell_angle_gamma 90.00
_cell_formula_units_Z 8
_cell_length_a 21.473(4)
_cell_length_b 10.229(2)
_cell_length_c 12.353(2)
_cell_measurement_reflns_used 2015
_cell_measurement_temperature 293(2)
_cell_measurement_theta_max 28.0
_cell_measurement_theta_min 3.34
_cell_volume 2682.2(9)
_computing_cell_refinement 'KM-4 CCD Software'
_computing_data_collection 'KM-4 CCD Software (Kuma, 2002)'
_computing_data_reduction 'KM-4 CCD Software'
_computing_molecular_graphics 'SHELXTL (Sheldrick, 1990)'
_computing_publication_material SHELXL97
_computing_structure_refinement 'SHELXL97 (Sheldrick, 1997)'
_computing_structure_solution 'SHELXS97 (Sheldrick, 1990)'
_diffrn_ambient_temperature 293(2)
_diffrn_detector_area_resol_mean '1024x1024 with blocks 2x2'
_diffrn_measured_fraction_theta_full 0.990
_diffrn_measured_fraction_theta_max 0.990
_diffrn_measurement_device_type 'Kuma KM-4 with CCD area detector'
_diffrn_measurement_method \w
_diffrn_radiation_monochromator graphite
_diffrn_radiation_source 'fine-focus sealed tube'
_diffrn_radiation_type MoK\a
_diffrn_radiation_wavelength 0.71073
_diffrn_reflns_av_R_equivalents 0.0211
_diffrn_reflns_av_sigmaI/netI 0.0246
_diffrn_reflns_limit_h_max 28
_diffrn_reflns_limit_h_min -27
_diffrn_reflns_limit_k_max 13
_diffrn_reflns_limit_k_min -10
_diffrn_reflns_limit_l_max 16
_diffrn_reflns_limit_l_min -16
_diffrn_reflns_number 15755
_diffrn_reflns_theta_full 28.00
_diffrn_reflns_theta_max 28.00
_diffrn_reflns_theta_min 3.34
_exptl_absorpt_coefficient_mu 0.111
_exptl_absorpt_correction_T_max 0.9703
_exptl_absorpt_correction_T_min 0.9482
_exptl_absorpt_correction_type analytical
_exptl_absorpt_process_details 'face-indexed (SHEXLTL; Sheldrick, 1990)'
_exptl_crystal_colour colourless
_exptl_crystal_density_diffrn 1.408
_exptl_crystal_density_meas 1.40
_exptl_crystal_density_method
;
floatation in chloroform/dichloromethane
;
_exptl_crystal_description parallelepiped
_exptl_crystal_F_000 1200
_exptl_crystal_size_max 0.45
_exptl_crystal_size_mid 0.42
_exptl_crystal_size_min 0.24
_refine_diff_density_max 0.150
_refine_diff_density_min -0.159
_refine_ls_extinction_coef 0.0025(4)
_refine_ls_extinction_expression Fc^*^=kFc[1+0.001xFc^2^\l^3^/sin(2\q)]^-1/4^
_refine_ls_extinction_method SHELXL97
_refine_ls_goodness_of_fit_ref 1.002
_refine_ls_hydrogen_treatment mixed
_refine_ls_matrix_type full
_refine_ls_number_parameters 218
_refine_ls_number_reflns 3218
_refine_ls_number_restraints 0
_refine_ls_restrained_S_all 1.002
_refine_ls_R_factor_all 0.0622
_refine_ls_R_factor_gt 0.0361
_refine_ls_shift/su_max 0.001
_refine_ls_shift/su_mean 0.000
_refine_ls_structure_factor_coef Fsqd
_refine_ls_weighting_details 'calc w = 1/[\s^2^(Fo^2^)+(0.0485P)^2^] where P = (Fo^2^+2Fc^2^)/3'
_refine_ls_weighting_scheme calc
_refine_ls_wR_factor_gt 0.0836
_refine_ls_wR_factor_ref 0.0942
_reflns_number_gt 2015
_reflns_number_total 3218
_reflns_threshold_expression I>2\s(I)
_cod_data_source_file cv6445.cif
_cod_data_source_block I
_cod_original_sg_symbol_H-M 'C 2/c'
_cod_database_code 2205042
_cod_database_fobs_code 2205042

loop_
_symmetry_equiv_pos_as_xyz
'x, y, z'
'-x, y, -z+1/2'
'x+1/2, y+1/2, z'
'-x+1/2, y+1/2, -z+1/2'
'-x, -y, -z'
'x, -y, z-1/2'
'-x+1/2, -y+1/2, -z'
'x+1/2, -y+1/2, z-1/2'

loop_
_atom_site_label
_atom_site_fract_x
_atom_site_fract_y
_atom_site_fract_z
_atom_site_U_iso_or_equiv
_atom_site_adp_type
_atom_site_calc_flag
_atom_site_refinement_flags
_atom_site_occupancy
_atom_site_type_symbol
N1 0.07871(4) 0.14473(10) 0.02443(8) 0.0375(2) Uani d . 1 N
H1 0.1218(7) 0.1275(12) 0.0428(11) 0.053(4) Uiso d . 1 H
C8 0.04734(5) 0.17745(11) 0.10744(9) 0.0367(3) Uani d . 1 C
N2 -0.01535(4) 0.15308(10) -0.10060(7) 0.0382(2) Uani d . 1 N
C9 -0.04351(5) 0.18184(11) -0.01272(9) 0.0351(3) Uani d . 1 C
N3 -0.01454(4) 0.19669(10) 0.09140(7) 0.0386(3) Uani d . 1 N
C10 0.04681(5) 0.13589(11) -0.07936(9) 0.0359(3) Uani d . 1 C
N4 0.07999(5) 0.18976(12) 0.20628(9) 0.0527(3) Uani d . 1 N
H14 0.1224(7) 0.1806(13) 0.2164(12) 0.063 Uiso d . 1 H
H24 0.0605(7) 0.2046(13) 0.2623(13) 0.063 Uiso d . 1 H
N5 -0.10553(4) 0.19750(11) -0.03021(9) 0.0456(3) Uani d . 1 N
H15 -0.1265(6) 0.1847(12) -0.0971(12) 0.055 Uiso d . 1 H
H25 -0.1250(6) 0.2118(12) 0.0299(11) 0.055 Uiso d . 1 H
N6 0.07955(5) 0.10815(12) -0.15816(9) 0.0476(3) Uani d . 1 N
H16 0.1204(7) 0.0991(12) -0.1367(11) 0.057 Uiso d . 1 H
H26 0.0598(6) 0.1100(13) -0.2225(11) 0.057 Uiso d . 1 H
O1 0.21418(4) 0.07803(10) -0.08167(7) 0.0551(3) Uani d . 1 O
O2 0.20091(4) 0.10212(9) 0.09112(7) 0.0551(3) Uani d . 1 O
C7 0.23530(5) 0.08657(12) 0.01863(10) 0.0401(3) Uani d . 1 C
C1 0.30504(5) 0.07146(11) 0.05510(10) 0.0391(3) Uani d . 1 C
C2 0.32952(6) 0.08193(13) 0.16450(11) 0.0525(3) Uani d . 1 C
H2 0.3030 0.1005 0.2154 0.063 Uiso calc R 1 H
C3 0.39319(6) 0.06511(16) 0.19898(12) 0.0663(4) Uani d . 1 C
H3 0.4095 0.0731 0.2728 0.080 Uiso calc R 1 H
C4 0.43246(6) 0.03655(15) 0.12424(13) 0.0619(4) Uani d . 1 C
H4 0.4752 0.0230 0.1477 0.074 Uiso calc R 1 H
C5 0.40896(6) 0.02813(15) 0.01601(13) 0.0617(4) Uani d . 1 C
H5 0.4358 0.0105 -0.0346 0.074 Uiso calc R 1 H
C6 0.34508(6) 0.04571(13) -0.01930(11) 0.0527(4) Uani d . 1 C
H6 0.3293 0.0401 -0.0935 0.063 Uiso calc R 1 H
O3 0.28925(5) 0.35907(10) 0.29767(8) 0.0566(3) Uani d . 1 O
H1O3 0.2800(8) 0.3668(15) 0.2282(15) 0.085 Uiso d . 1 H
H2O3 0.2884(8) 0.4404(16) 0.3208(14) 0.085 Uiso d . 1 H
O4 0.19330(5) 0.19624(14) 0.36369(9) 0.0625(3) Uani d . 1 O
H1O4 0.2115(9) 0.1203(18) 0.3770(16) 0.098(7) Uiso d . 1 H
H2O4 0.2232(8) 0.2455(16) 0.3475(13) 0.080(6) Uiso d . 1 H

loop_
_atom_site_aniso_label
_atom_site_aniso_U_11
_atom_site_aniso_U_22
_atom_site_aniso_U_33
_atom_site_aniso_U_12
_atom_site_aniso_U_13
_atom_site_aniso_U_23
N1 0.0245(5) 0.0503(6) 0.0378(5) 0.0032(4) 0.0053(4) 0.0036(4)
C8 0.0306(6) 0.0448(7) 0.0348(6) -0.0002(5) 0.0048(5) 0.0045(5)
N2 0.0285(5) 0.0517(6) 0.0346(5) -0.0001(4) 0.0056(4) 0.0000(4)
C9 0.0284(5) 0.0404(7) 0.0366(6) -0.0003(5) 0.0056(5) 0.0027(5)
N3 0.0281(5) 0.0526(6) 0.0350(5) 0.0028(4) 0.0045(4) 0.0007(4)
C10 0.0323(6) 0.0406(7) 0.0353(6) -0.0015(5) 0.0069(5) 0.0021(5)
N4 0.0312(5) 0.0884(9) 0.0373(6) 0.0027(5) 0.0013(5) -0.0020(6)
N5 0.0275(5) 0.0710(8) 0.0380(6) 0.0042(5) 0.0045(4) -0.0052(5)
N6 0.0311(5) 0.0731(8) 0.0396(6) 0.0021(5) 0.0084(5) -0.0021(6)
O1 0.0381(5) 0.0834(7) 0.0429(5) 0.0014(4) 0.0035(4) 0.0058(5)
O2 0.0323(4) 0.0867(7) 0.0473(5) 0.0100(4) 0.0094(4) 0.0027(5)
C7 0.0315(6) 0.0465(7) 0.0424(7) 0.0002(5) 0.0057(5) 0.0051(5)
C1 0.0322(6) 0.0397(7) 0.0457(7) 0.0005(5) 0.0068(5) 0.0015(5)
C2 0.0371(7) 0.0734(9) 0.0472(8) 0.0035(6) 0.0068(6) -0.0020(7)
C3 0.0412(8) 0.1015(12) 0.0530(9) 0.0001(7) -0.0038(7) -0.0012(8)
C4 0.0309(7) 0.0772(10) 0.0758(11) 0.0028(6) 0.0021(7) -0.0010(8)
C5 0.0369(7) 0.0806(11) 0.0707(10) 0.0038(7) 0.0182(7) -0.0108(8)
C6 0.0396(7) 0.0720(10) 0.0480(8) 0.0011(6) 0.0111(6) -0.0053(7)
O3 0.0547(6) 0.0744(7) 0.0405(5) 0.0050(5) 0.0062(4) -0.0008(5)
O4 0.0422(6) 0.0800(8) 0.0660(7) -0.0033(6) 0.0109(5) 0.0095(6)

loop_
_atom_type_symbol
_atom_type_description
_atom_type_scat_dispersion_real
_atom_type_scat_dispersion_imag
_atom_type_scat_source
C C 0.0033 0.0016 'International Tables Vol C Tables 4.2.6.8 and 6.1.1.4'
H H 0.0000 0.0000 'International Tables Vol C Tables 4.2.6.8 and 6.1.1.4'
N N 0.0061 0.0033 'International Tables Vol C Tables 4.2.6.8 and 6.1.1.4'
O O 0.0106 0.0060 'International Tables Vol C Tables 4.2.6.8 and 6.1.1.4'

loop_
_geom_angle_atom_site_label_1
_geom_angle_atom_site_label_2
_geom_angle_atom_site_label_3
_geom_angle
_geom_angle_publ_flag
C8 N1 C10 119.54(10) y
C8 N1 H1 116.8(8) ?
C10 N1 H1 123.6(8) ?
N4 C8 N3 120.26(11) ?
N4 C8 N1 118.03(10) ?
N3 C8 N1 121.71(10) ?
C10 N2 C9 115.26(10) y
N5 C9 N3 116.65(10) ?
N5 C9 N2 117.08(11) ?
N3 C9 N2 126.27(10) ?
C8 N3 C9 115.60(10) y
N6 C10 N2 120.95(11) ?
N6 C10 N1 117.51(10) ?
N2 C10 N1 121.54(10) ?
C8 N4 H14 120.1(9) ?
C8 N4 H24 119.9(9) ?
H14 N4 H24 120.0(13) ?
C9 N5 H15 119.3(9) ?
C9 N5 H25 117.2(8) ?
H15 N5 H25 123.1(11) ?
C10 N6 H16 114.8(9) ?
C10 N6 H26 116.4(10) ?
H16 N6 H26 128.4(14) ?
O2 C7 O1 123.32(11) y
O2 C7 C1 117.76(10) ?
O1 C7 C1 118.86(11) ?
C6 C1 C2 119.07(11) ?
C6 C1 C7 120.90(11) ?
C2 C1 C7 120.02(11) ?
C1 C2 C3 120.42(13) ?
C1 C2 H2 119.8 ?
C3 C2 H2 119.8 ?
C4 C3 C2 119.97(13) ?
C4 C3 H3 120.0 ?
C2 C3 H3 120.0 ?
C5 C4 C3 120.06(13) ?
C5 C4 H4 120.0 ?
C3 C4 H4 120.0 ?
C4 C5 C6 120.27(13) ?
C4 C5 H5 119.9 ?
C6 C5 H5 119.9 ?
C1 C6 C5 120.19(12) ?
C1 C6 H6 119.9 ?
C5 C6 H6 119.9 ?
H1O3 O3 H2O3 103.1(15) ?
H1O4 O4 H2O4 103.7(16) ?

loop_
_geom_bond_atom_site_label_1
_geom_bond_atom_site_label_2
_geom_bond_distance
_geom_bond_publ_flag
N1 C8 1.3512(14) y
N1 C10 1.3625(15) y
N1 H1 0.935(14) ?
C8 N4 1.3190(15) y
C8 N3 1.3282(13) y
N2 C10 1.3324(14) y
N2 C9 1.3524(14) y
C9 N5 1.3262(14) y
C9 N3 1.3502(14) y
C10 N6 1.3149(15) y
N4 H14 0.906(14) ?
N4 H24 0.874(15) ?
N5 H15 0.889(14) ?
N5 H25 0.916(14) ?
N6 H16 0.883(14) ?
N6 H26 0.842(13) ?
O1 C7 1.2565(14) y
O2 C7 1.2537(14) y
C7 C1 1.5054(16) ?
C1 C6 1.3754(17) ?
C1 C2 1.3783(17) ?
C2 C3 1.3801(18) ?
C2 H2 0.9300 ?
C3 C4 1.372(2) ?
C3 H3 0.9300 ?
C4 C5 1.359(2) ?
C4 H4 0.9300 ?
C5 C6 1.3871(18) ?
C5 H5 0.9300 ?
C6 H6 0.9300 ?
O3 H1O3 0.854(17) ?
O3 H2O3 0.881(16) ?
O4 H1O4 0.874(18) ?
O4 H2O4 0.863(18) ?

loop_
_geom_hbond_atom_site_label_D
_geom_hbond_atom_site_label_H
_geom_hbond_atom_site_label_A
_geom_hbond_site_symmetry_A
_geom_hbond_distance_DH
_geom_hbond_distance_HA
_geom_hbond_distance_DA
_geom_hbond_angle_DHA
N1 H1 O2 . 0.935(14) 1.733(14) 2.6649(13) 173.6(12)
N4 H14 O4 . 0.906(14) 2.194(14) 2.8771(15) 131.7(12)
N4 H24 N3 2 0.874(15) 2.187(16) 3.0473(16) 167.7(13)
N5 H15 O3 8_455 0.889(14) 2.110(13) 2.9173(16) 150.6(12)
N5 H25 O4 2 0.916(14) 2.119(14) 2.9923(16) 158.9(11)
N6 H16 O1 . 0.883(14) 2.037(15) 2.9191(15) 178.0(13)
N6 H26 N2 2_554 0.842(13) 2.292(14) 3.1228(16) 169.0(12)
O3 H1O3 O1 7 0.854(17) 1.918(18) 2.7349(14) 159.5(16)
O3 H2O3 O2 4 0.881(16) 1.974(16) 2.8329(14) 164.6(16)
O4 H1O4 O1 6_556 0.874(18) 2.091(19) 2.9045(18) 154.7(17)
O4 H2O4 O3 . 0.863(18) 2.001(18) 2.8621(16) 175.5(15)

loop_
_cod_related_entry_id
_cod_related_entry_database
_cod_related_entry_code
1 ChemSpider 21130003
